data_2200381
loop_
_publ_author_name
'Tursina, Anna I.'
'Gribanov, Alexandr V.'
'Seropegin, Yuri D.'

_publ_section_title
;
 The new ternary compound Ce~2~Rh~15~Si~7~
;
_journal_issue 7
_journal_name_full 'Acta Crystallographica Section E'
_journal_page_first i55
_journal_page_last i56
_journal_paper_doi 10.1107/S1600536801008431
_journal_volume 57
_journal_year 2001
_chemical_formula_iupac 'Ce2 Rh15 Si7'
_chemical_formula_moiety 'Ce2 Rh15 Si7'
_chemical_formula_sum 'Ce2 Rh15 Si7'
_chemical_formula_weight 2020.52
_chemical_name_systematic
;
?
;
_space_group_IT_number 221
_symmetry_cell_setting cubic
_symmetry_space_group_name_Hall '-P 4 2 3'
_symmetry_space_group_name_H-M 'P m -3 m'
_audit_creation_method SHELXL-97
_cell_angle_alpha 90.00
_cell_angle_beta 90.00
_cell_angle_gamma 90.00
_cell_formula_units_Z 2
_cell_length_a 8.8180(10)
_cell_length_b 8.8180(10)
_cell_length_c 8.8180(10)
_cell_measurement_reflns_used 25
_cell_measurement_temperature 293(2)
_cell_measurement_theta_max 17.7
_cell_measurement_theta_min 13.1
_cell_volume 685.66(13)
_computing_cell_refinement 'CAD-4 Software'
_computing_data_collection 'CAD-4 Software (Enraf-Nonius, 1989)'
_computing_data_reduction 'CAD-4 Software'
_computing_structure_refinement 'SHELXL97 (Sheldrick, 1997)'
_computing_structure_solution 'SHELXS97 (Sheldrick, 1990)'
_diffrn_ambient_temperature 293(2)
_diffrn_measured_fraction_theta_full 1.000
_diffrn_measured_fraction_theta_max 1.000
_diffrn_measurement_device_type 'Enraf-Nonius CAD-4'
_diffrn_measurement_method \w
_diffrn_radiation_monochromator graphite
_diffrn_radiation_source 'fine-focus sealed tube'
_diffrn_radiation_type MoK\a
_diffrn_radiation_wavelength .71073
_diffrn_reflns_av_R_equivalents .1310
_diffrn_reflns_av_sigmaI/netI .0645
_diffrn_reflns_limit_h_max 14
_diffrn_reflns_limit_h_min 0
_diffrn_reflns_limit_k_max 14
_diffrn_reflns_limit_k_min 0
_diffrn_reflns_limit_l_max 14
_diffrn_reflns_limit_l_min 0
_diffrn_reflns_number 1756
_diffrn_reflns_theta_full 34.94
_diffrn_reflns_theta_max 34.94
_diffrn_reflns_theta_min 2.31
_diffrn_standards_decay_% 2.5
_diffrn_standards_interval_time 120
_diffrn_standards_number 3
_exptl_absorpt_coefficient_mu 24.566
_exptl_absorpt_correction_T_max .0980
_exptl_absorpt_correction_T_min .0339
_exptl_absorpt_correction_type multi-scan
_exptl_absorpt_process_details '(Blessing, 1995)'
_exptl_crystal_colour 'dark red'
_exptl_crystal_density_diffrn 9.787
_exptl_crystal_density_method 'not measured'
_exptl_crystal_description prism
_exptl_crystal_F_000 1778
_exptl_crystal_size_max .17
_exptl_crystal_size_mid .15
_exptl_crystal_size_min .13
_refine_diff_density_max 4.224
_refine_diff_density_min -4.120
_refine_ls_extinction_coef .0003(2)
_refine_ls_extinction_method SHELXL97
_refine_ls_goodness_of_fit_ref .856
_refine_ls_matrix_type full
_refine_ls_number_parameters 22
_refine_ls_number_reflns 358
_refine_ls_number_restraints 0
_refine_ls_restrained_S_all .856
_refine_ls_R_factor_all .0763
_refine_ls_R_factor_gt .0473
_refine_ls_shift/su_max <0.001
_refine_ls_shift/su_mean .000
_refine_ls_structure_factor_coef Fsqd
_refine_ls_weighting_details 'calc w = 1/[\s^2^(Fo^2^)+(0.1P)^2^] where P = (Fo^2^+2Fc^2^)/3'
_refine_ls_weighting_scheme calc
_refine_ls_wR_factor_ref .1482
_reflns_number_gt 251
_reflns_number_total 358
_reflns_threshold_expression I>2\s(I)
_cod_data_source_file bt6041.cif
_cod_data_source_block I
_cod_database_code 2200381
_cod_database_fobs_code 2200381

loop_
_symmetry_equiv_pos_as_xyz
'x, y, z'
'x, -y, -z'
'-x, -y, z'
'-x, y, -z'
'-y, x, z'
'y, x, -z'
'y, -x, z'
'-y, -x, -z'
'y, z, x'
'-y, -z, x'
'y, -z, -x'
'-y, z, -x'
'-z, y, x'
'-z, -y, -x'
'z, -y, x'
'z, y, -x'
'z, x, y'
'-z, x, -y'
'-z, -x, y'
'z, -x, -y'
'-x, -z, -y'
'-x, z, y'
'x, -z, y'
'x, z, -y'
'-x, -y, -z'
'-x, y, z'
'x, y, -z'
'x, -y, z'
'y, -x, -z'
'-y, -x, z'
'-y, x, -z'
'y, x, z'
'-y, -z, -x'
'y, z, -x'
'-y, z, x'
'y, -z, x'
'z, -y, -x'
'z, y, x'
'-z, y, -x'
'-z, -y, x'
'-z, -x, -y'
'z, -x, y'
'z, x, -y'
'-z, x, y'
'x, z, y'
'x, -z, -y'
'-x, z, -y'
'-x, -z, y'

loop_
_atom_site_label
_atom_site_fract_x
_atom_site_fract_y
_atom_site_fract_z
_atom_site_U_iso_or_equiv
_atom_site_adp_type
_atom_site_calc_flag
_atom_site_refinement_flags
_atom_site_occupancy
_atom_site_disorder_assembly
_atom_site_disorder_group
_atom_site_type_symbol
Ce1 .5000 .5000 .5000 .0135(8) Uani d S 1 . . Ce
Ce2 .5000 .0000 .0000 .0154(6) Uani d S 1 . . Ce
Rh3 .2241(3) .0000 .0000 .0137(5) Uani d S 1 . . Rh
Rh4 .26211(14) .26211(14) .5000 .0127(4) Uani d S 1 . . Rh
Rh5 .32339(14) .32339(14) .0000 .0133(4) Uani d S 1 . . Rh
Si6 .1345(11) .5000 .5000 .0147(16) Uani d S 1 . . Si
Si7 .2130(6) .2130(6) .2130(6) .0147(13) Uani d S 1 . . Si

loop_
_atom_site_aniso_label
_atom_site_aniso_U_11
_atom_site_aniso_U_22
_atom_site_aniso_U_33
_atom_site_aniso_U_12
_atom_site_aniso_U_13
_atom_site_aniso_U_23
Ce1 .0135(8) .0135(8) .0135(8) .000 .000 .000
Ce2 .0144(11) .0159(8) .0159(8) .000 .000 .000
Rh3 .0119(10) .0146(6) .0146(6) .000 .000 .000
Rh4 .0129(5) .0129(5) .0123(7) .0014(5) .000 .000
Rh5 .0140(5) .0140(5) .0119(7) -.0022(6) .000 .000
Si6 .010(3) .017(2) .017(2) .000 .000 .000
Si7 .0147(13) .0147(13) .0147(13) .0019(16) .0019(16) .0019(16)

loop_
_atom_type_symbol
_atom_type_description
_atom_type_scat_dispersion_real
_atom_type_scat_dispersion_imag
_atom_type_scat_source
Ce Ce -.2486 2.6331 'International Tables Vol C Tables 4.2.6.8 and 6.1.1.4'
Rh Rh -1.1178 .9187 'International Tables Vol C Tables 4.2.6.8 and 6.1.1.4'
Si Si .0817 .0704 'International Tables Vol C Tables 4.2.6.8 and 6.1.1.4'

loop_
_geom_angle_atom_site_label_1
_geom_angle_atom_site_label_2
_geom_angle_atom_site_label_3
_geom_angle_site_symmetry_1
_geom_angle_site_symmetry_3
_geom_angle
Rh4 Ce1 Rh4 37_566 . 120.0
Rh4 Ce1 Rh4 37_566 13_655 180.0
Rh4 Ce1 Rh4 . 13_655 60.0
Rh4 Ce1 Rh4 37_566 25_666 60.0
Rh4 Ce1 Rh4 . 25_666 180.0
Rh4 Ce1 Rh4 13_655 25_666 120.0
Rh4 Ce1 Rh4 37_566 33_666 60.0
Rh4 Ce1 Rh4 . 33_666 120.0
Rh4 Ce1 Rh4 13_655 33_666 120.0
Rh4 Ce1 Rh4 25_666 33_666 60.0
Rh4 Ce1 Rh4 37_566 9 120.0
Rh4 Ce1 Rh4 . 9 60.0
Rh4 Ce1 Rh4 13_655 9 60.0
Rh4 Ce1 Rh4 25_666 9 120.0
Rh4 Ce1 Rh4 33_666 9 180.0
Rh4 Ce1 Rh4 37_566 39_656 90.0
Rh4 Ce1 Rh4 . 39_656 60.0
Rh4 Ce1 Rh4 13_655 39_656 90.0
Rh4 Ce1 Rh4 25_666 39_656 120.0
Rh4 Ce1 Rh4 33_666 39_656 60.0
Rh4 Ce1 Rh4 9 39_656 120.0
Rh4 Ce1 Rh4 37_566 26_655 120.0
Rh4 Ce1 Rh4 . 26_655 90.0
Rh4 Ce1 Rh4 13_655 26_655 60.0
Rh4 Ce1 Rh4 25_666 26_655 90.0
Rh4 Ce1 Rh4 33_666 26_655 60.0
Rh4 Ce1 Rh4 9 26_655 120.0
Rh4 Ce1 Rh4 39_656 26_655 60.0
Rh4 Ce1 Rh4 37_566 10_665 120.0
Rh4 Ce1 Rh4 . 10_665 120.0
Rh4 Ce1 Rh4 13_655 10_665 60.0
Rh4 Ce1 Rh4 25_666 10_665 60.0
Rh4 Ce1 Rh4 33_666 10_665 90.0
Rh4 Ce1 Rh4 9 10_665 90.0
Rh4 Ce1 Rh4 39_656 10_665 120.0
Rh4 Ce1 Rh4 26_655 10_665 60.0
Rh4 Ce1 Rh4 37_566 15_565 90.0
Rh4 Ce1 Rh4 . 15_565 120.0
Rh4 Ce1 Rh4 13_655 15_565 90.0
Rh4 Ce1 Rh4 25_666 15_565 60.0
Rh4 Ce1 Rh4 33_666 15_565 120.0
Rh4 Ce1 Rh4 9 15_565 60.0
Rh4 Ce1 Rh4 39_656 15_565 180.0
Rh4 Ce1 Rh4 26_655 15_565 120.0
Rh4 Ce1 Rh4 10_665 15_565 60.0
Rh4 Ce1 Rh4 37_566 34_556 60.0
Rh4 Ce1 Rh4 . 34_556 60.0
Rh4 Ce1 Rh4 13_655 34_556 120.0
Rh4 Ce1 Rh4 25_666 34_556 120.0
Rh4 Ce1 Rh4 33_666 34_556 90.0
Rh4 Ce1 Rh4 9 34_556 90.0
Rh4 Ce1 Rh4 39_656 34_556 60.0
Rh4 Ce1 Rh4 26_655 34_556 120.0
Rh4 Ce1 Rh4 10_665 34_556 180.0
Rh4 Ce1 Rh4 15_565 34_556 120.0
Rh4 Ce1 Rh4 37_566 2_566 60.0
Rh4 Ce1 Rh4 . 2_566 90.0
Rh4 Ce1 Rh4 13_655 2_566 120.0
Rh4 Ce1 Rh4 25_666 2_566 90.0
Rh4 Ce1 Rh4 33_666 2_566 120.0
Rh4 Ce1 Rh4 9 2_566 60.0
Rh4 Ce1 Rh4 39_656 2_566 120.0
Rh4 Ce1 Rh4 26_655 2_566 180.0
Rh4 Ce1 Rh4 10_665 2_566 120.0
Rh4 Ce1 Rh4 15_565 2_566 60.0
Rh4 Ce1 Rh4 34_556 2_566 60.0
Rh3 Ce2 Rh3 25_655 . 180.0
Rh3 Ce2 Rh5 25_655 10_655 61.36(3)
Rh3 Ce2 Rh5 . 10_655 118.64(3)
Rh3 Ce2 Rh5 25_655 26_655 61.36(3)
Rh3 Ce2 Rh5 . 26_655 118.64(3)
Rh5 Ce2 Rh5 10_655 26_655 76.72(2)
Rh3 Ce2 Rh5 25_655 34 118.64(3)
Rh3 Ce2 Rh5 . 34 61.36(3)
Rh5 Ce2 Rh5 10_655 34 180.00(6)
Rh5 Ce2 Rh5 26_655 34 103.28(2)
Rh3 Ce2 Rh5 25_655 2 118.64(3)
Rh3 Ce2 Rh5 . 2 61.36(3)
Rh5 Ce2 Rh5 10_655 2 103.28(2)
Rh5 Ce2 Rh5 26_655 2 180.00(6)
Rh5 Ce2 Rh5 34 2 76.72(2)
Rh3 Ce2 Rh5 25_655 . 118.64(3)
Rh3 Ce2 Rh5 . . 61.36(3)
Rh5 Ce2 Rh5 10_655 . 103.28(2)
Rh5 Ce2 Rh5 26_655 . 57.28(6)
Rh5 Ce2 Rh5 34 . 76.72(2)
Rh5 Ce2 Rh5 2 . 122.72(6)
Rh3 Ce2 Rh5 25_655 33_655 61.36(3)
Rh3 Ce2 Rh5 . 33_655 118.64(3)
Rh5 Ce2 Rh5 10_655 33_655 122.72(6)
Rh5 Ce2 Rh5 26_655 33_655 76.72(2)
Rh5 Ce2 Rh5 34 33_655 57.28(6)
Rh5 Ce2 Rh5 2 33_655 103.28(2)
Rh5 Ce2 Rh5 . 33_655 103.28(2)
Rh3 Ce2 Rh5 25_655 25_655 61.36(3)
Rh3 Ce2 Rh5 . 25_655 118.64(3)
Rh5 Ce2 Rh5 10_655 25_655 76.72(2)
Rh5 Ce2 Rh5 26_655 25_655 122.72(6)
Rh5 Ce2 Rh5 34 25_655 103.28(2)
Rh5 Ce2 Rh5 2 25_655 57.28(6)
Rh5 Ce2 Rh5 . 25_655 180.00(4)
Rh5 Ce2 Rh5 33_655 25_655 76.72(2)
Rh3 Ce2 Rh5 25_655 9 118.64(3)
Rh3 Ce2 Rh5 . 9 61.36(3)
Rh5 Ce2 Rh5 10_655 9 57.28(6)
Rh5 Ce2 Rh5 26_655 9 103.28(2)
Rh5 Ce2 Rh5 34 9 122.72(6)
Rh5 Ce2 Rh5 2 9 76.72(2)
Rh5 Ce2 Rh5 . 9 76.72(2)
Rh5 Ce2 Rh5 33_655 9 180.0
Rh5 Ce2 Rh5 25_655 9 103.28(2)
Rh3 Ce2 Rh4 25_655 37 90.0
Rh3 Ce2 Rh4 . 37 90.0
Rh5 Ce2 Rh4 10_655 37 128.359(12)
Rh5 Ce2 Rh4 26_655 37 128.359(12)
Rh5 Ce2 Rh4 34 37 51.641(12)
Rh5 Ce2 Rh4 2 37 51.641(12)
Rh5 Ce2 Rh4 . 37 128.359(12)
Rh5 Ce2 Rh4 33_655 37 51.641(12)
Rh5 Ce2 Rh4 25_655 37 51.641(12)
Rh5 Ce2 Rh4 9 37 128.359(12)
Rh3 Ce2 Rh4 25_655 13_655 90.0
Rh3 Ce2 Rh4 . 13_655 90.0
Rh5 Ce2 Rh4 10_655 13_655 51.641(12)
Rh5 Ce2 Rh4 26_655 13_655 51.641(12)
Rh5 Ce2 Rh4 34 13_655 128.359(12)
Rh5 Ce2 Rh4 2 13_655 128.359(12)
Rh5 Ce2 Rh4 . 13_655 51.641(12)
Rh5 Ce2 Rh4 33_655 13_655 128.359(12)
Rh5 Ce2 Rh4 25_655 13_655 128.359(12)
Rh5 Ce2 Rh4 9 13_655 51.641(12)
Rh4 Ce2 Rh4 37 13_655 180.00(3)
Ce2 Rh3 Si7 . 2 92.11(13)
Ce2 Rh3 Si7 . . 92.11(13)
Si7 Rh3 Si7 2 . 175.8(3)
Ce2 Rh3 Si7 . 28 92.11(13)
Si7 Rh3 Si7 2 28 89.923(10)
Si7 Rh3 Si7 . 28 89.923(10)
Ce2 Rh3 Si7 . 27 92.11(13)
Si7 Rh3 Si7 2 27 89.923(10)
Si7 Rh3 Si7 . 27 89.923(10)
Si7 Rh3 Si7 28 27 175.8(3)
Ce2 Rh3 Rh3 . 29 135.0
Si7 Rh3 Rh3 2 29 58.29(11)
Si7 Rh3 Rh3 . 29 118.27(11)
Si7 Rh3 Rh3 28 29 58.29(11)
Si7 Rh3 Rh3 27 29 118.27(11)
Ce2 Rh3 Rh3 . 33 135.0
Si7 Rh3 Rh3 2 33 58.29(11)
Si7 Rh3 Rh3 . 33 118.27(11)
Si7 Rh3 Rh3 28 33 118.27(11)
Si7 Rh3 Rh3 27 33 58.29(11)
Rh3 Rh3 Rh3 29 33 60.0
Ce2 Rh3 Rh3 . 5 135.0
Si7 Rh3 Rh3 2 5 118.27(11)
Si7 Rh3 Rh3 . 5 58.29(11)
Si7 Rh3 Rh3 28 5 118.27(11)
Si7 Rh3 Rh3 27 5 58.29(11)
Rh3 Rh3 Rh3 29 5 90.0
Rh3 Rh3 Rh3 33 5 60.0
Ce2 Rh3 Rh3 . 9 135.0
Si7 Rh3 Rh3 2 9 118.27(11)
Si7 Rh3 Rh3 . 9 58.29(11)
Si7 Rh3 Rh3 28 9 58.29(11)
Si7 Rh3 Rh3 27 9 118.27(11)
Rh3 Rh3 Rh3 29 9 60.0
Rh3 Rh3 Rh3 33 9 90.0
Rh3 Rh3 Rh3 5 9 60.0
Ce2 Rh3 Rh5 . 9 72.93(5)
Si7 Rh3 Rh5 2 9 133.34(6)
Si7 Rh3 Rh5 . 9 48.34(5)
Si7 Rh3 Rh5 28 9 48.34(5)
Si7 Rh3 Rh5 27 9 133.34(6)
Rh3 Rh3 Rh5 29 9 101.98(4)
Rh3 Rh3 Rh5 33 9 152.07(5)
Rh3 Rh3 Rh5 5 9 101.98(4)
Rh3 Rh3 Rh5 9 9 62.07(5)
Ce2 Rh3 Rh5 . . 72.93(5)
Si7 Rh3 Rh5 2 . 133.34(6)
Si7 Rh3 Rh5 . . 48.34(5)
Si7 Rh3 Rh5 28 . 133.34(6)
Si7 Rh3 Rh5 27 . 48.34(5)
Rh3 Rh3 Rh5 29 . 152.07(5)
Rh3 Rh3 Rh5 33 . 101.98(4)
Rh3 Rh3 Rh5 5 . 62.07(5)
Rh3 Rh3 Rh5 9 . 101.98(4)
Rh5 Rh3 Rh5 9 . 85.06(3)
Ce2 Rh3 Rh5 . 2 72.93(5)
Si7 Rh3 Rh5 2 2 48.34(5)
Si7 Rh3 Rh5 . 2 133.34(6)
Si7 Rh3 Rh5 28 2 48.34(5)
Si7 Rh3 Rh5 27 2 133.34(6)
Rh3 Rh3 Rh5 29 2 62.07(5)
Rh3 Rh3 Rh5 33 2 101.98(4)
Rh3 Rh3 Rh5 5 2 152.07(5)
Rh3 Rh3 Rh5 9 2 101.98(4)
Rh5 Rh3 Rh5 9 2 85.06(3)
Rh5 Rh3 Rh5 . 2 145.86(10)
Si6 Rh4 Si6 5_655 . 146.4(4)
Si6 Rh4 Si7 5_655 . 93.90(6)
Si6 Rh4 Si7 . . 93.90(6)
Si6 Rh4 Si7 5_655 27_556 93.90(6)
Si6 Rh4 Si7 . 27_556 93.90(6)
Si7 Rh4 Si7 . 27_556 152.8(3)
Si6 Rh4 Rh5 5_655 9 56.46(15)
Si6 Rh4 Rh5 . 9 143.84(8)
Si7 Rh4 Rh5 . 9 50.44(6)
Si7 Rh4 Rh5 27_556 9 115.43(9)
Si6 Rh4 Rh5 5_655 13 143.84(8)
Si6 Rh4 Rh5 . 13 56.46(15)
Si7 Rh4 Rh5 . 13 50.44(6)
Si7 Rh4 Rh5 27_556 13 115.43(9)
Rh5 Rh4 Rh5 9 13 90.51(7)
Si6 Rh4 Rh5 5_655 34_556 56.46(15)
Si6 Rh4 Rh5 . 34_556 143.84(8)
Si7 Rh4 Rh5 . 34_556 115.43(9)
Si7 Rh4 Rh5 27_556 34_556 50.44(6)
Rh5 Rh4 Rh5 9 34_556 66.54(5)
Rh5 Rh4 Rh5 13 34_556 127.65(7)
Si6 Rh4 Rh5 5_655 39_556 143.84(8)
Si6 Rh4 Rh5 . 39_556 56.46(15)
Si7 Rh4 Rh5 . 39_556 115.43(9)
Si7 Rh4 Rh5 27_556 39_556 50.44(6)
Rh5 Rh4 Rh5 9 39_556 127.65(7)
Rh5 Rh4 Rh5 13 39_556 66.54(5)
Rh5 Rh4 Rh5 34_556 39_556 90.51(7)
Si6 Rh4 Rh4 5_655 39_656 51.46(9)
Si6 Rh4 Rh4 . 39_656 109.53(13)
Si7 Rh4 Rh4 . 39_656 143.60(7)
Si7 Rh4 Rh4 27_556 39_656 55.27(10)
Rh5 Rh4 Rh4 9 39_656 104.67(4)
Rh5 Rh4 Rh4 13 39_656 164.49(3)
Rh5 Rh4 Rh4 34_556 39_656 58.50(3)
Rh5 Rh4 Rh4 39_556 39_656 100.82(2)
Si6 Rh4 Ce1 5_655 . 73.2(2)
Si6 Rh4 Ce1 . . 73.2(2)
Si7 Rh4 Ce1 . . 103.60(13)
Si7 Rh4 Ce1 27_556 . 103.60(13)
Rh5 Rh4 Ce1 9 . 116.17(3)
Rh5 Rh4 Ce1 13 . 116.17(3)
Rh5 Rh4 Ce1 34_556 . 116.17(3)
Rh5 Rh4 Ce1 39_556 . 116.17(3)
Rh4 Rh4 Ce1 39_656 . 60.0
Si6 Rh4 Rh4 5_655 34_556 109.53(13)
Si6 Rh4 Rh4 . 34_556 51.46(9)
Si7 Rh4 Rh4 . 34_556 143.60(7)
Si7 Rh4 Rh4 27_556 34_556 55.27(10)
Rh5 Rh4 Rh4 9 34_556 164.49(3)
Rh5 Rh4 Rh4 13 34_556 104.67(4)
Rh5 Rh4 Rh4 34_556 34_556 100.82(2)
Rh5 Rh4 Rh4 39_556 34_556 58.50(3)
Rh4 Rh4 Rh4 39_656 34_556 60.0
Ce1 Rh4 Rh4 . 34_556 60.0
Si6 Rh4 Rh4 5_655 13_655 51.46(9)
Si6 Rh4 Rh4 . 13_655 109.53(13)
Si7 Rh4 Rh4 . 13_655 55.27(10)
Si7 Rh4 Rh4 27_556 13_655 143.60(7)
Rh5 Rh4 Rh4 9 13_655 58.50(3)
Rh5 Rh4 Rh4 13 13_655 100.82(2)
Rh5 Rh4 Rh4 34_556 13_655 104.67(4)
Rh5 Rh4 Rh4 39_556 13_655 164.49(3)
Rh4 Rh4 Rh4 39_656 13_655 90.0
Ce1 Rh4 Rh4 . 13_655 60.0
Rh4 Rh4 Rh4 34_556 13_655 120.0
Si7 Rh5 Si7 27 . 107.5(4)
Si7 Rh5 Si6 27 9 154.5(3)
Si7 Rh5 Si6 . 9 97.9(3)
Si7 Rh5 Si6 27 33_665 97.9(3)
Si7 Rh5 Si6 . 33_665 154.5(3)
Si6 Rh5 Si6 9 33_665 56.6(4)
Si7 Rh5 Rh4 27 13_655 143.75(11)
Si7 Rh5 Rh4 . 13_655 59.54(17)
Si6 Rh5 Rh4 9 13_655 52.48(14)
Si6 Rh5 Rh4 33_665 13_655 99.38(17)
Si7 Rh5 Rh4 27 9 143.75(11)
Si7 Rh5 Rh4 . 9 59.54(17)
Si6 Rh5 Rh4 9 9 52.48(15)
Si6 Rh5 Rh4 33_665 9 99.38(17)
Rh4 Rh5 Rh4 13_655 9 63.00(6)
Si7 Rh5 Rh4 27 39_655 59.54(17)
Si7 Rh5 Rh4 . 39_655 143.75(11)
Si6 Rh5 Rh4 9 39_655 99.38(17)
Si6 Rh5 Rh4 33_665 39_655 52.48(14)
Rh4 Rh5 Rh4 13_655 39_655 109.01(5)
Rh4 Rh5 Rh4 9 39_655 150.65(7)
Si7 Rh5 Rh4 27 34 59.54(17)
Si7 Rh5 Rh4 . 34 143.75(11)
Si6 Rh5 Rh4 9 34 99.38(17)
Si6 Rh5 Rh4 33_665 34 52.48(14)
Rh4 Rh5 Rh4 13_655 34 150.65(7)
Rh4 Rh5 Rh4 9 34 109.01(5)
Rh4 Rh5 Rh4 39_655 34 63.00(6)
Si7 Rh5 Rh3 27 . 58.51(18)
Si7 Rh5 Rh3 . . 58.51(18)
Si6 Rh5 Rh3 9 . 141.07(13)
Si6 Rh5 Rh3 33_665 . 141.07(13)
Rh4 Rh5 Rh3 13_655 . 88.80(4)
Rh4 Rh5 Rh3 9 . 117.94(4)
Rh4 Rh5 Rh3 39_655 . 88.80(4)
Rh4 Rh5 Rh3 34 . 117.94(4)
Si7 Rh5 Rh3 27 5 58.51(18)
Si7 Rh5 Rh3 . 5 58.51(18)
Si6 Rh5 Rh3 9 5 141.07(13)
Si6 Rh5 Rh3 33_665 5 141.07(13)
Rh4 Rh5 Rh3 13_655 5 117.94(4)
Rh4 Rh5 Rh3 9 5 88.80(4)
Rh4 Rh5 Rh3 39_655 5 117.94(4)
Rh4 Rh5 Rh3 34 5 88.80(4)
Rh3 Rh5 Rh3 . 5 55.86(10)
Si7 Rh5 Rh5 27 2_565 114.71(14)
Si7 Rh5 Rh5 . 2_565 114.71(14)
Si6 Rh5 Rh5 9 2_565 51.50(8)
Si6 Rh5 Rh5 33_665 2_565 51.50(8)
Rh4 Rh5 Rh5 13_655 2_565 100.97(4)
Rh4 Rh5 Rh5 9 2_565 56.73(3)
Rh4 Rh5 Rh5 39_655 2_565 100.97(4)
Rh4 Rh5 Rh5 34 2_565 56.73(3)
Rh3 Rh5 Rh5 . 2_565 162.93(5)
Rh3 Rh5 Rh5 5 2_565 107.07(5)
Si7 Rh5 Rh5 27 26_655 114.71(14)
Si7 Rh5 Rh5 . 26_655 114.71(14)
Si6 Rh5 Rh5 9 26_655 51.50(8)
Si6 Rh5 Rh5 33_665 26_655 51.50(8)
Rh4 Rh5 Rh5 13_655 26_655 56.73(3)
Rh4 Rh5 Rh5 9 26_655 100.97(4)
Rh4 Rh5 Rh5 39_655 26_655 56.73(3)
Rh4 Rh5 Rh5 34 26_655 100.97(4)
Rh3 Rh5 Rh5 . 26_655 107.07(5)
Rh3 Rh5 Rh5 5 26_655 162.93(5)
Rh5 Rh5 Rh5 2_565 26_655 90.0
Si6 Si6 Rh4 25_566 34_556 118.2(2)
Si6 Si6 Rh4 25_566 2_566 118.2(2)
Rh4 Si6 Rh4 34_556 2_566 77.09(17)
Si6 Si6 Rh4 25_566 9 118.2(2)
Rh4 Si6 Rh4 34_556 9 123.6(4)
Rh4 Si6 Rh4 2_566 9 77.09(17)
Si6 Si6 Rh4 25_566 . 118.2(2)
Rh4 Si6 Rh4 34_556 . 77.09(17)
Rh4 Si6 Rh4 2_566 . 123.6(4)
Rh4 Si6 Rh4 9 . 77.09(17)
Si6 Si6 Rh5 25_566 13 61.70(19)
Rh4 Si6 Rh5 34_556 13 140.601(9)
Rh4 Si6 Rh5 2_566 13 140.601(9)
Rh4 Si6 Rh5 9 13 71.06(3)
Rh4 Si6 Rh5 . 13 71.06(3)
Si6 Si6 Rh5 25_566 37_566 61.70(19)
Rh4 Si6 Rh5 34_556 37_566 71.06(3)
Rh4 Si6 Rh5 2_566 37_566 71.06(3)
Rh4 Si6 Rh5 9 37_566 140.601(9)
Rh4 Si6 Rh5 . 37_566 140.601(9)
Rh5 Si6 Rh5 13 37_566 123.4(4)
Si6 Si6 Rh5 25_566 39_556 61.70(19)
Rh4 Si6 Rh5 34_556 39_556 71.06(3)
Rh4 Si6 Rh5 2_566 39_556 140.602(9)
Rh4 Si6 Rh5 9 39_556 140.601(9)
Rh4 Si6 Rh5 . 39_556 71.06(3)
Rh5 Si6 Rh5 13 39_556 77.01(16)
Rh5 Si6 Rh5 37_566 39_556 77.01(16)
Si6 Si6 Rh5 25_566 15_565 61.70(19)
Rh4 Si6 Rh5 34_556 15_565 140.602(9)
Rh4 Si6 Rh5 2_566 15_565 71.06(3)
Rh4 Si6 Rh5 9 15_565 71.06(3)
Rh4 Si6 Rh5 . 15_565 140.601(9)
Rh5 Si6 Rh5 13 15_565 77.01(16)
Rh5 Si6 Rh5 37_566 15_565 77.01(16)
Rh5 Si6 Rh5 39_556 15_565 123.4(4)
Si6 Si6 Ce1 25_566 . 180.0
Rh4 Si6 Ce1 34_556 . 61.8(2)
Rh4 Si6 Ce1 2_566 . 61.8(2)
Rh4 Si6 Ce1 9 . 61.8(2)
Rh4 Si6 Ce1 . . 61.8(2)
Rh5 Si6 Ce1 13 . 118.30(19)
Rh5 Si6 Ce1 37_566 . 118.30(19)
Rh5 Si6 Ce1 39_556 . 118.30(19)
Rh5 Si6 Ce1 15_565 . 118.30(19)
Rh5 Si7 Rh5 9 13 119.971(12)
Rh5 Si7 Rh5 9 . 119.971(12)
Rh5 Si7 Rh5 13 . 119.971(12)
Rh5 Si7 Rh4 9 13_655 70.02(12)
Rh5 Si7 Rh4 13 13_655 130.2(3)
Rh5 Si7 Rh4 . 13_655 70.02(12)
Rh5 Si7 Rh4 9 9 130.2(3)
Rh5 Si7 Rh4 13 9 70.02(12)
Rh5 Si7 Rh4 . 9 70.02(12)
Rh4 Si7 Rh4 13_655 9 69.5(2)
Rh5 Si7 Rh4 9 . 70.02(12)
Rh5 Si7 Rh4 13 . 70.02(12)
Rh5 Si7 Rh4 . . 130.2(3)
Rh4 Si7 Rh4 13_655 . 69.5(2)
Rh4 Si7 Rh4 9 . 69.5(2)
Rh5 Si7 Rh3 9 9 73.15(13)
Rh5 Si7 Rh3 13 9 73.15(13)
Rh5 Si7 Rh3 . 9 128.3(3)
Rh4 Si7 Rh3 13_655 9 142.96(3)
Rh4 Si7 Rh3 9 9 142.96(3)
Rh4 Si7 Rh3 . 9 101.50(7)
Rh5 Si7 Rh3 9 5 128.3(3)
Rh5 Si7 Rh3 13 5 73.15(13)
Rh5 Si7 Rh3 . 5 73.15(13)
Rh4 Si7 Rh3 13_655 5 142.96(3)
Rh4 Si7 Rh3 9 5 101.50(7)
Rh4 Si7 Rh3 . 5 142.96(3)
Rh3 Si7 Rh3 9 5 63.4(2)
Rh5 Si7 Rh3 9 . 73.15(13)
Rh5 Si7 Rh3 13 . 128.3(3)
Rh5 Si7 Rh3 . . 73.15(13)
Rh4 Si7 Rh3 13_655 . 101.50(7)
Rh4 Si7 Rh3 9 . 142.96(3)
Rh4 Si7 Rh3 . . 142.96(3)
Rh3 Si7 Rh3 9 . 63.4(2)
Rh3 Si7 Rh3 5 . 63.4(2)

loop_
_geom_bond_atom_site_label_1
_geom_bond_atom_site_label_2
_geom_bond_site_symmetry_2
_geom_bond_distance
_geom_bond_publ_flag
Ce1 Rh4 37_566 2.9666(18) ?
Ce1 Rh4 . 2.9666(18) ?
Ce1 Rh4 13_655 2.9666(18) ?
Ce1 Rh4 25_666 2.9666(18) ?
Ce1 Rh4 33_666 2.9666(18) ?
Ce1 Rh4 9 2.9666(18) ?
Ce1 Rh4 39_656 2.9666(18) ?
Ce1 Rh4 26_655 2.9666(18) ?
Ce1 Rh4 10_665 2.9666(18) ?
Ce1 Rh4 15_565 2.9666(18) ?
Ce1 Rh4 34_556 2.9666(18) ?
Ce1 Rh4 2_566 2.9666(18) ?
Ce2 Rh3 25_655 2.433(3) ?
Ce2 Rh3 . 2.433(3) ?
Ce2 Rh5 10_655 3.2492(6) ?
Ce2 Rh5 26_655 3.2492(6) ?
Ce2 Rh5 34 3.2492(6) ?
Ce2 Rh5 2 3.2492(6) ?
Ce2 Rh5 . 3.2492(6) ?
Ce2 Rh5 33_655 3.2492(6) ?
Ce2 Rh5 25_655 3.2492(6) ?
Ce2 Rh5 9 3.2492(6) ?
Ce2 Rh4 37 3.2687(18) ?
Ce2 Rh4 13_655 3.2687(18) ?
Rh3 Si7 2 2.658(7) ?
Rh3 Si7 . 2.658(7) ?
Rh3 Si7 28 2.658(7) ?
Rh3 Si7 27 2.658(7) ?
Rh3 Rh3 29 2.794(4) ?
Rh3 Rh3 33 2.794(4) ?
Rh3 Rh3 5 2.794(4) ?
Rh3 Rh3 9 2.794(4) ?
Rh3 Rh5 9 2.9831(18) ?
Rh3 Rh5 . 2.9831(18) ?
Rh3 Rh5 2 2.9831(18) ?
Rh4 Si6 5_655 2.380(4) ?
Rh4 Si6 . 2.380(4) ?
Rh4 Si7 . 2.604(7) ?
Rh4 Si7 27_556 2.604(7) ?
Rh4 Rh5 9 2.8389(9) ?
Rh4 Rh5 13 2.8389(9) ?
Rh4 Rh5 34_556 2.8389(9) ?
Rh4 Rh5 39_556 2.8389(9) ?
Rh4 Rh4 39_656 2.9666(18) ?
Rh4 Rh4 34_556 2.9666(18) ?
Rh4 Rh4 13_655 2.9666(18) ?
Rh5 Si7 27 2.3287(10) ?
Rh5 Si7 . 2.3287(10) ?
Rh5 Si6 9 2.501(5) ?
Rh5 Si6 33_665 2.501(5) ?
Rh5 Rh4 13_655 2.8389(9) ?
Rh5 Rh4 9 2.8389(9) ?
Rh5 Rh4 39_655 2.8389(9) ?
Rh5 Rh4 34 2.8389(9) ?
Rh5 Rh3 5 2.9831(18) ?
Rh5 Rh5 2_565 3.115(2) ?
Rh5 Rh5 26_655 3.115(2) ?
Si6 Si6 25_566 2.372(19) ?
Si6 Rh4 34_556 2.380(4) ?
Si6 Rh4 2_566 2.380(4) ?
Si6 Rh4 9 2.380(4) ?
Si6 Rh5 13 2.501(5) ?
Si6 Rh5 37_566 2.501(5) ?
Si6 Rh5 39_556 2.501(5) ?
Si6 Rh5 15_565 2.501(5) ?
Si7 Rh5 9 2.3287(10) ?
Si7 Rh5 13 2.3287(10) ?
Si7 Rh4 13_655 2.604(7) ?
Si7 Rh4 9 2.604(7) ?
Si7 Rh3 9 2.658(7) ?
Si7 Rh3 5 2.658(7) ?
